data_7013419
loop_
_publ_author_name
'Fan, Daming'
'Yang, Chang-Tong'
'Ranford, John D.'
'Vittal, Jagadese J.'
'Foo Lee, Peng'

_publ_section_title
;
 Synthesis, characterization, and biological activities of
 2-phenylpyridine gold(iii) complexes with thiolate ligandsElectronic
 supplementary information (ESI) available: ESMS data. See
 http://www.rsc.org/suppdata/dt/b3/b307610e/
;
_journal_issue 17
_journal_name_full 'Dalton Transactions'
_journal_page_first 3376
_journal_paper_doi 10.1039/b307610e
_journal_year 2003
_chemical_formula_sum 'C13 H8 Au N3 S2'
_chemical_formula_weight 467.31
_space_group_IT_number 5
_symmetry_cell_setting monoclinic
_symmetry_space_group_name_Hall 'C 2y'
_symmetry_space_group_name_H-M 'C 1 2 1'
_atom_sites_solution_hydrogens geom
_atom_sites_solution_primary direct
_atom_sites_solution_secondary difmap
_audit_creation_method SHELXL-97
_cell_angle_alpha 90.00
_cell_angle_beta 107.948(1)
_cell_angle_gamma 90.00
_cell_formula_units_Z 4
_cell_length_a 26.745(1)
_cell_length_b 5.7751(3)
_cell_length_c 9.2660(5)
_cell_measurement_reflns_used 4682
_cell_measurement_temperature 293(2)
_cell_measurement_theta_max 29.49
_cell_measurement_theta_min 2.31
_cell_volume 1361.53(11)
_computing_cell_refinement 'Bruker AXS, SAINT'
_computing_data_collection 'Bruker AXS, SMART'
_computing_data_reduction 'Bruker AXS, SAINT'
_computing_molecular_graphics 'Bruker AXS, SHELXTL'
_computing_publication_material 'Bruker AXS, SHELXTL'
_computing_structure_refinement 'SHELXL-97 (Sheldrick, 1997)'
_computing_structure_solution 'SHELXS-97 (Sheldrick, 1990)'
_diffrn_ambient_temperature 293(2)
_diffrn_measured_fraction_theta_full 0.909
_diffrn_measured_fraction_theta_max 0.909
_diffrn_measurement_method '\w scans'
_diffrn_radiation_monochromator graphite
_diffrn_radiation_source 'fine-focus sealed tube'
_diffrn_radiation_type MoK\a
_diffrn_radiation_wavelength 0.71073
_diffrn_reflns_av_R_equivalents 0.0521
_diffrn_reflns_av_sigmaI/netI 0.0780
_diffrn_reflns_limit_h_max 36
_diffrn_reflns_limit_h_min -35
_diffrn_reflns_limit_k_max 7
_diffrn_reflns_limit_k_min -8
_diffrn_reflns_limit_l_max 12
_diffrn_reflns_limit_l_min -12
_diffrn_reflns_number 6286
_diffrn_reflns_theta_full 29.49
_diffrn_reflns_theta_max 29.49
_diffrn_reflns_theta_min 2.31
_exptl_absorpt_coefficient_mu 11.098
_exptl_absorpt_correction_T_max 0.6652
_exptl_absorpt_correction_T_min 0.3370
_exptl_absorpt_correction_type 'sadabs (Sheldrick, 1996)'
_exptl_crystal_colour yellow
_exptl_crystal_density_diffrn 2.280
_exptl_crystal_density_meas ?
_exptl_crystal_density_method .
_exptl_crystal_description 'rectangular rod, cut'
_exptl_crystal_F_000 872
_exptl_crystal_size_max 0.34
_exptl_crystal_size_mid 0.06
_exptl_crystal_size_min 0.04
_refine_diff_density_max 1.275
_refine_diff_density_min -1.220
_refine_diff_density_rms 0.159
_refine_ls_abs_structure_details 'Flack H D (1983), Acta Cryst. A39, 876-881'
_refine_ls_abs_structure_Flack 0.082(16)
_refine_ls_extinction_coef 0.00051(12)
_refine_ls_extinction_expression Fc^*^=kFc[1+0.001xFc^2^\l^3^/sin(2\q)]^-1/4^
_refine_ls_extinction_method SHELXL
_refine_ls_goodness_of_fit_ref 0.933
_refine_ls_hydrogen_treatment mixed
_refine_ls_matrix_type full
_refine_ls_number_parameters 173
_refine_ls_number_reflns 3302
_refine_ls_number_restraints 1
_refine_ls_restrained_S_all 0.933
_refine_ls_R_factor_all 0.0489
_refine_ls_R_factor_gt 0.0394
_refine_ls_shift/su_max 0.001
_refine_ls_shift/su_mean 0.000
_refine_ls_structure_factor_coef Fsqd
_refine_ls_weighting_details 'calc w=1/[\s^2^(Fo^2^)+(0.0204P)^2^+0.0000P] where P=(Fo^2^+2Fc^2^)/3'
_refine_ls_weighting_scheme calc
_refine_ls_wR_factor_gt 0.0789
_refine_ls_wR_factor_ref 0.0816
_reflns_number_gt 2741
_reflns_number_total 3302
_reflns_threshold_expression >2sigma(I)
_cod_data_source_file b307610e.txt
_cod_data_source_block 9982
_cod_original_cell_volume 1361.5(1)
_cod_original_sg_symbol_H-M C2
_cod_database_code 7013419

loop_
_symmetry_equiv_pos_as_xyz
'x, y, z'
'-x, y, -z'
'x+1/2, y+1/2, z'
'-x+1/2, y+1/2, -z'

loop_
_atom_site_label
_atom_site_type_symbol
_atom_site_fract_x
_atom_site_fract_y
_atom_site_fract_z
_atom_site_U_iso_or_equiv
_atom_site_adp_type
_atom_site_occupancy
_atom_site_symmetry_multiplicity
_atom_site_calc_flag
_atom_site_refinement_flags
_atom_site_disorder_assembly
_atom_site_disorder_group
Au1 Au 0.371779(11) 0.35509(12) 0.32603(3) 0.04152(12) Uani 1 1 d . . .
S1 S 0.32641(14) 0.3283(11) 0.0711(3) 0.0729(11) Uani 1 1 d . . .
S2 S 0.46816(14) 1.0257(6) 0.2588(6) 0.0904(12) Uani 1 1 d . . .
N1 N 0.4038(2) 0.350(3) 0.5592(7) 0.0431(16) Uani 1 1 d . . .
N2 N 0.3329(6) 0.757(2) -0.0573(12) 0.107(5) Uani 1 1 d . . .
N3 N 0.4157(4) 0.6341(15) 0.3014(11) 0.063(2) Uani 1 1 d . . .
C1 C 0.3320(3) 0.0823(14) 0.3701(11) 0.040(2) Uani 1 1 d . . .
C2 C 0.2963(4) -0.0571(16) 0.2689(13) 0.050(2) Uani 1 1 d . . .
H2 H 0.2862 -0.0242 0.1657 0.060 Uiso 1 1 calc R . .
C3 C 0.2753(4) -0.2473(18) 0.3213(13) 0.052(3) Uani 1 1 d . . .
H3 H 0.2511 -0.3414 0.2525 0.062 Uiso 1 1 calc R . .
C4 C 0.2894(4) -0.2981(15) 0.4717(13) 0.052(3) Uani 1 1 d . . .
H4 H 0.2746 -0.4258 0.5043 0.062 Uiso 1 1 calc R . .
C5 C 0.3261(3) -0.160(3) 0.5789(9) 0.048(2) Uani 1 1 d . . .
H5 H 0.3364 -0.1960 0.6817 0.057 Uiso 1 1 calc R . .
C6 C 0.3466(3) 0.0329(14) 0.5244(10) 0.0368(19) Uani 1 1 d . . .
C7 C 0.3838(4) 0.1860(16) 0.6273(11) 0.042(2) Uani 1 1 d . . .
C8 C 0.3980(4) 0.1846(19) 0.7842(11) 0.052(2) Uani 1 1 d . . .
H8 H 0.3843 0.0715 0.8328 0.063 Uiso 1 1 calc R . .
C9 C 0.4317(4) 0.346(4) 0.8687(12) 0.069(3) Uani 1 1 d . . .
H9 H 0.4415 0.3422 0.9741 0.083 Uiso 1 1 calc R . .
C10 C 0.4516(4) 0.519(2) 0.7942(13) 0.059(3) Uani 1 1 d . . .
H10 H 0.4743 0.6332 0.8486 0.071 Uiso 1 1 calc R . .
C11 C 0.4366(4) 0.5140(19) 0.6394(14) 0.059(3) Uani 1 1 d . . .
H11 H 0.4492 0.6267 0.5879 0.070 Uiso 1 1 calc R . .
C12 C 0.3330(5) 0.5828(19) 0.0020(11) 0.062(3) Uani 1 1 d . . .
C13 C 0.4361(4) 0.7983(19) 0.2794(14) 0.063(4) Uani 1 1 d . . .

loop_
_atom_site_aniso_label
_atom_site_aniso_U_11
_atom_site_aniso_U_22
_atom_site_aniso_U_33
_atom_site_aniso_U_23
_atom_site_aniso_U_13
_atom_site_aniso_U_12
Au1 0.04465(18) 0.04364(16) 0.03893(17) 0.0074(3) 0.01678(13) 0.0005(3)
S1 0.099(2) 0.073(3) 0.0418(13) 0.0095(19) 0.0137(13) -0.014(2)
S2 0.070(2) 0.0587(17) 0.151(4) 0.029(2) 0.047(2) -0.0021(15)
N1 0.040(4) 0.046(3) 0.041(3) 0.004(7) 0.009(3) 0.021(7)
N2 0.169(13) 0.104(9) 0.044(6) 0.012(5) 0.028(7) -0.015(8)
N3 0.059(6) 0.054(5) 0.077(7) 0.014(5) 0.023(5) -0.008(4)
C1 0.034(5) 0.032(4) 0.056(6) 0.005(4) 0.018(4) 0.008(3)
C2 0.053(6) 0.053(5) 0.048(6) 0.002(4) 0.021(5) -0.002(4)
C3 0.041(6) 0.058(5) 0.052(7) -0.004(5) 0.009(5) -0.005(4)
C4 0.054(6) 0.035(4) 0.075(8) 0.010(4) 0.032(6) -0.001(4)
C5 0.046(4) 0.059(6) 0.040(4) 0.015(7) 0.014(4) -0.021(7)
C6 0.032(5) 0.040(4) 0.041(5) 0.006(4) 0.015(4) 0.006(4)
C7 0.039(5) 0.047(5) 0.041(5) 0.001(4) 0.013(4) 0.002(4)
C8 0.052(6) 0.066(6) 0.037(5) 0.013(5) 0.010(5) -0.001(5)
C9 0.064(6) 0.090(7) 0.048(5) 0.025(11) 0.010(5) 0.016(12)
C10 0.048(6) 0.068(6) 0.055(7) -0.001(5) 0.004(5) -0.014(5)
C11 0.049(6) 0.055(6) 0.065(7) 0.014(5) 0.010(5) -0.003(5)
C12 0.097(9) 0.063(6) 0.032(5) 0.010(5) 0.032(6) -0.004(6)
C13 0.044(5) 0.077(13) 0.071(7) 0.014(6) 0.021(5) 0.019(6)

loop_
_atom_type_symbol
_atom_type_description
_atom_type_scat_dispersion_real
_atom_type_scat_dispersion_imag
_atom_type_scat_source
C C 0.0033 0.0016 'International Tables Vol C Tables 4.2.6.8 and 6.1.1.4'
H H 0.0000 0.0000 'International Tables Vol C Tables 4.2.6.8 and 6.1.1.4'
N N 0.0061 0.0033 'International Tables Vol C Tables 4.2.6.8 and 6.1.1.4'
S S 0.1246 0.1234 'International Tables Vol C Tables 4.2.6.8 and 6.1.1.4'
Au Au -2.0133 8.8022 'International Tables Vol C Tables 4.2.6.8 and 6.1.1.4'

loop_
_geom_angle_atom_site_label_1
_geom_angle_atom_site_label_2
_geom_angle_atom_site_label_3
_geom_angle
_geom_angle_site_symmetry_1
_geom_angle_site_symmetry_3
_geom_angle_publ_flag
C1 Au1 N3 174.9(4) . . ?
C1 Au1 N1 81.4(5) . . ?
N3 Au1 N1 93.5(5) . . ?
C1 Au1 S1 90.6(3) . . ?
N3 Au1 S1 94.4(3) . . ?
N1 Au1 S1 171.6(4) . . ?
C12 S1 Au1 104.8(5) . . ?
C7 N1 C11 121.6(8) . . ?
C7 N1 Au1 114.1(8) . . ?
C11 N1 Au1 123.7(10) . . ?
C13 N3 Au1 173.7(9) . . ?
C2 C1 C6 119.8(8) . . ?
C2 C1 Au1 128.4(8) . . ?
C6 C1 Au1 111.8(6) . . ?
C1 C2 C3 119.8(10) . . ?
C4 C3 C2 121.0(10) . . ?
C3 C4 C5 121.0(9) . . ?
C6 C5 C4 117.4(8) . . ?
C1 C6 C5 121.0(8) . . ?
C1 C6 C7 118.0(8) . . ?
C5 C6 C7 120.9(8) . . ?
N1 C7 C8 118.7(9) . . ?
N1 C7 C6 114.5(8) . . ?
C8 C7 C6 126.8(9) . . ?
C9 C8 C7 121.2(10) . . ?
C8 C9 C10 119.1(9) . . ?
C11 C10 C9 117.7(11) . . ?
N1 C11 C10 121.7(10) . . ?
N2 C12 S1 173.1(14) . . ?
N3 C13 S2 175.9(12) . . ?

loop_
_geom_bond_atom_site_label_1
_geom_bond_atom_site_label_2
_geom_bond_distance
_geom_bond_site_symmetry_2
_geom_bond_publ_flag
Au1 C1 2.012(8) . ?
Au1 N3 2.048(9) . ?
Au1 N1 2.064(6) . ?
Au1 S1 2.304(3) . ?
S1 C12 1.634(12) . ?
S2 C13 1.612(12) . ?
N1 C7 1.336(16) . ?
N1 C11 1.350(17) . ?
N2 C12 1.146(14) . ?
N3 C13 1.142(13) . ?
C1 C2 1.374(14) . ?
C1 C6 1.391(13) . ?
C2 C3 1.388(12) . ?
C3 C4 1.358(15) . ?
C4 C5 1.408(15) . ?
C5 C6 1.404(15) . ?
C6 C7 1.448(12) . ?
C7 C8 1.384(13) . ?
C8 C9 1.37(2) . ?
C9 C10 1.41(2) . ?
C10 C11 1.365(16) . ?

loop_
_geom_torsion_atom_site_label_1
_geom_torsion_atom_site_label_2
_geom_torsion_atom_site_label_3
_geom_torsion_atom_site_label_4
_geom_torsion
_geom_torsion_site_symmetry_1
_geom_torsion_site_symmetry_2
_geom_torsion_site_symmetry_3
_geom_torsion_site_symmetry_4
_geom_torsion_publ_flag
C1 Au1 S1 C12 160.0(5) . . . . ?
N3 Au1 S1 C12 -20.0(6) . . . . ?
N1 Au1 S1 C12 142(3) . . . . ?
C1 Au1 N1 C7 -1.9(7) . . . . ?
N3 Au1 N1 C7 178.3(8) . . . . ?
S1 Au1 N1 C7 16(4) . . . . ?
C1 Au1 N1 C11 -173.3(9) . . . . ?
N3 Au1 N1 C11 6.9(9) . . . . ?
S1 Au1 N1 C11 -155(3) . . . . ?
C1 Au1 N3 C13 -134(8) . . . . ?
N1 Au1 N3 C13 -131(9) . . . . ?
S1 Au1 N3 C13 46(9) . . . . ?
N3 Au1 C1 C2 -175(4) . . . . ?
N1 Au1 C1 C2 -177.7(9) . . . . ?
S1 Au1 C1 C2 4.8(8) . . . . ?
N3 Au1 C1 C6 1(4) . . . . ?
N1 Au1 C1 C6 -1.1(6) . . . . ?
S1 Au1 C1 C6 -178.5(6) . . . . ?
C6 C1 C2 C3 -0.5(13) . . . . ?
Au1 C1 C2 C3 175.9(7) . . . . ?
C1 C2 C3 C4 0.1(14) . . . . ?
C2 C3 C4 C5 -0.5(16) . . . . ?
C3 C4 C5 C6 1.2(17) . . . . ?
C2 C1 C6 C5 1.2(14) . . . . ?
Au1 C1 C6 C5 -175.8(8) . . . . ?
C2 C1 C6 C7 -179.2(8) . . . . ?
Au1 C1 C6 C7 3.9(9) . . . . ?
C4 C5 C6 C1 -1.5(16) . . . . ?
C4 C5 C6 C7 178.9(9) . . . . ?
C11 N1 C7 C8 -0.9(15) . . . . ?
Au1 N1 C7 C8 -172.5(7) . . . . ?
C11 N1 C7 C6 176.0(9) . . . . ?
Au1 N1 C7 C6 4.4(11) . . . . ?
C1 C6 C7 N1 -5.6(12) . . . . ?
C5 C6 C7 N1 174.0(10) . . . . ?
C1 C6 C7 C8 171.0(9) . . . . ?
C5 C6 C7 C8 -9.3(15) . . . . ?
N1 C7 C8 C9 -0.1(16) . . . . ?
C6 C7 C8 C9 -176.6(11) . . . . ?
C7 C8 C9 C10 1(2) . . . . ?
C8 C9 C10 C11 -1(2) . . . . ?
C7 N1 C11 C10 1.0(17) . . . . ?
Au1 N1 C11 C10 171.8(8) . . . . ?
C9 C10 C11 N1 0.0(18) . . . . ?
Au1 S1 C12 N2 -153(10) . . . . ?
Au1 N3 C13 S2 161(10) . . . . ?
